data_2200162
loop_
_publ_author_name
'Rugutt, Joseph K.'
'Fronczek, Frank R.'
'Franzblau, Scott G.'
'Warner, Isiah M.'

_publ_section_title
;
 Dihydroparthenolide diol, a novel sesquiterpene lactone
;
_journal_issue 4
_journal_name_full 'Acta Crystallographica Section E'
_journal_page_first o323
_journal_page_last o325
_journal_paper_doi 10.1107/S1600536801004111
_journal_volume 57
_journal_year 2001
_chemical_formula_moiety 'C15 H24 O5'
_chemical_formula_sum 'C15 H24 O5'
_chemical_formula_weight 284.34
_chemical_name_common 'dihydroparthenolide diol'
_chemical_name_systematic
;\
2,10-dihydroxy-1,6,10-trimethyl-4,14-dioxztricyclo[9.2.1.0^3,7^]\
tetradecan-5-one
;
_space_group_IT_number 19
_symmetry_cell_setting orthorhombic
_symmetry_space_group_name_Hall 'P 2ac 2ab'
_symmetry_space_group_name_H-M 'P 21 21 21'
_cell_angle_alpha 90
_cell_angle_beta 90
_cell_angle_gamma 90
_cell_formula_units_Z 4
_cell_length_a 9.2706(13)
_cell_length_b 10.4565(8)
_cell_length_c 15.094(3)
_cell_measurement_reflns_used 25
_cell_measurement_temperature 300
_cell_measurement_theta_max 42.2
_cell_measurement_theta_min 21.3
_cell_volume 1463.2(4)
_computing_cell_refinement 'CAD-4 EXPRESS'
_computing_data_collection 'CAD-4 EXPRESS (Enraf-Nonius, 1994)'
_computing_data_reduction 'maXus (Mackay et al., 1999)'
_computing_molecular_graphics 'ORTEPIII (Burnett & Johnson, 1996)'
_computing_publication_material SHELXL97
_computing_structure_refinement 'SHELXL97 (Sheldrick, 1997)'
_computing_structure_solution 'SIR92 (Altomare et al., 1994)'
_diffrn_ambient_temperature 300
_diffrn_measured_fraction_theta_full .999
_diffrn_measured_fraction_theta_max 1.000
_diffrn_measurement_device_type 'Enraf-Nonius CAD-4'
_diffrn_measurement_method \w-2\q
_diffrn_radiation_monochromator graphite
_diffrn_radiation_source 'fine-focus sealed tube'
_diffrn_radiation_type CuK\a
_diffrn_radiation_wavelength 1.54184
_diffrn_reflns_av_R_equivalents .018
_diffrn_reflns_av_sigmaI/netI .017
_diffrn_reflns_limit_h_max 11
_diffrn_reflns_limit_h_min 0
_diffrn_reflns_limit_k_max 13
_diffrn_reflns_limit_k_min 0
_diffrn_reflns_limit_l_max 18
_diffrn_reflns_limit_l_min -18
_diffrn_reflns_number 3269
_diffrn_reflns_theta_full 76.0
_diffrn_reflns_theta_max 76.0
_diffrn_reflns_theta_min 5.1
_diffrn_standards_decay_% 3.3
_diffrn_standards_interval_time 40
_diffrn_standards_number 3
_exptl_absorpt_coefficient_mu .788
_exptl_absorpt_correction_T_max .875
_exptl_absorpt_correction_T_min .808
_exptl_absorpt_correction_type '\y scan'
_exptl_absorpt_process_details
;
 (North, et al, 1968)
;
_exptl_crystal_colour colorless
_exptl_crystal_density_diffrn 1.291
_exptl_crystal_density_method 'not measured'
_exptl_crystal_description fragment
_exptl_crystal_F_000 616
_exptl_crystal_size_max .38
_exptl_crystal_size_mid .32
_exptl_crystal_size_min .17
_refine_diff_density_max .17
_refine_diff_density_min -.15
_refine_ls_abs_structure_details '(Flack, 1983), 1217 Friedel pairs'
_refine_ls_abs_structure_Flack -.3(2)
_refine_ls_extinction_coef .0042(7)
_refine_ls_extinction_method SHELXL97
_refine_ls_goodness_of_fit_ref 1.068
_refine_ls_hydrogen_treatment mixed
_refine_ls_matrix_type full
_refine_ls_number_parameters 191
_refine_ls_number_reflns 2975
_refine_ls_number_restraints 0
_refine_ls_restrained_S_all 1.068
_refine_ls_R_factor_all .049
_refine_ls_R_factor_gt .044
_refine_ls_shift/su_max <0.001
_refine_ls_shift/su_mean <0.001
_refine_ls_structure_factor_coef Fsqd
_refine_ls_weighting_details 'calc w = 1/[\s^2^(Fo^2^)+(0.0780P)^2^+0.2091P] where P = (Fo^2^+2Fc^2^)/3'
_refine_ls_weighting_scheme calc
_refine_ls_wR_factor_ref .128
_reflns_number_gt 2731
_reflns_number_total 2975
_reflns_threshold_expression >2sigma(I)
_cod_data_source_file cv6008.cif
_cod_data_source_block I
_cod_depositor_comments
;
 Correcting the _chemical_name_systematic data item value by replacing
 the '<', '>' symbols with the '^' symbol. This is the preferred way of
 denoting superscript symbols in CIF files.

 Antanas Vaitkus,
 2018-10-12

The following automatic conversions were performed:
'_symmetry_cell_setting' value 'Orthorhombic' changed to 'orthorhombic'
according to '/home/saulius/struct/CIF-dictionaries/cif_core.dic'
dictionary named 'cif_core.dic' version 2.4.1 from 2010-06-29.

Automatic conversion script
Id: cif_fix_enum 1527 2010-12-29 10:47:43Z saulius 

The following automatic conversions were performed:

'_symmetry_cell_setting' value 'Orthorhombic' changed to
'orthorhombic' according to
/home/saulius/struct/CIF-dictionaries/cif_core.dic dictionary named
'cif_core.dic' version 2.4.1 from 2010-06-29.

Automatic conversion script
Id: cif_fix_values 1715 2011-07-08 13:25:40Z adriana 
;
_cod_database_code 2200162
_cod_database_fobs_code 2200162

loop_
_symmetry_equiv_pos_as_xyz
'x, y, z'
'-x+1/2, -y, z+1/2'
'x+1/2, -y+1/2, -z'
'-x, y+1/2, -z+1/2'

loop_
_atom_site_label
_atom_site_fract_x
_atom_site_fract_y
_atom_site_fract_z
_atom_site_U_iso_or_equiv
_atom_site_adp_type
_atom_site_calc_flag
_atom_site_refinement_flags
_atom_site_occupancy
_atom_site_disorder_assembly
_atom_site_disorder_group
_atom_site_type_symbol
O1 .25990(19) .39108(13) .31506(12) .0585(4) Uani d . 1 . . O
O2 .3331(2) .20483(16) .36804(16) .0809(6) Uani d . 1 . . O
O3 .19097(14) .77712(13) .35784(9) .0413(3) Uani d . 1 . . O
O4 .2259(2) .54554(17) .18149(11) .0614(5) Uani d . 1 . . O
H4O .303(4) .502(4) .162(2) .092 Uiso d . 1 . . H
O5 .50052(18) .98461(15) .40080(14) .0639(5) Uani d . 1 . . O
H5O .455(4) 1.063(4) .403(2) .096 Uiso d . 1 . . H
C1 .2748(2) .89276(18) .35280(14) .0448(4) Uani d . 1 . . C
H1 .2110 .9652 .3653 .054 Uiso calc R 1 . . H
C2 .3248(3) .9029(2) .25695(16) .0610(6) Uani d . 1 . . C
H2A .3313 .9914 .2382 .073 Uiso calc R 1 . . H
H2B .4178 .8620 .2487 .073 Uiso calc R 1 . . H
C3 .2076(3) .8328(2) .20715(15) .0581(6) Uani d . 1 . . C
H3A .2436 .7991 .1515 .070 Uiso calc R 1 . . H
H3B .1262 .8886 .1953 .070 Uiso calc R 1 . . H
C4 .1657(2) .7254(2) .27012(12) .0436(4) Uani d . 1 . . C
C5 .2678(2) .61033(19) .25950(13) .0432(4) Uani d . 1 . . C
H5 .3665 .6421 .2519 .052 Uiso calc R 1 . . H
C6 .2624(2) .52513(17) .34328(14) .0423(4) Uani d . 1 . . C
H6 .1738 .5440 .3762 .051 Uiso calc R 1 . . H
C7 .3911(2) .52959(18) .40717(13) .0385(4) Uani d . 1 . . C
H7 .4797 .5260 .3719 .046 Uiso calc R 1 . . H
C8 .4010(2) .64537(18) .46861(13) .0440(4) Uani d . 1 . . C
H8A .4532 .6207 .5216 .053 Uiso calc R 1 . . H
H8B .3042 .6697 .4864 .053 Uiso calc R 1 . . H
C9 .4760(2) .76292(19) .42726(17) .0483(5) Uani d . 1 . . C
H9A .5647 .7777 .4598 .058 Uiso calc R 1 . . H
H9B .5030 .7408 .3671 .058 Uiso calc R 1 . . H
C10 .3930(2) .88970(19) .42385(15) .0458(5) Uani d . 1 . . C
C11 .3721(2) .39996(18) .45337(14) .0443(4) Uani d . 1 . . C
H11 .2932 .4075 .4962 .053 Uiso calc R 1 . . H
C12 .3218(3) .3185(2) .37812(17) .0544(5) Uani d . 1 . . C
C13 .5020(3) .3444(2) .50059(17) .0568(6) Uani d . 1 . . C
H13A .4764 .2638 .5268 .085 Uiso calc R 1 . . H
H13B .5331 .4023 .5461 .085 Uiso calc R 1 . . H
H13C .5788 .3318 .4588 .085 Uiso calc R 1 . . H
C14 .3308(3) .9239(2) .51443(16) .0559(5) Uani d . 1 . . C
H14A .4050 .9172 .5585 .084 Uiso calc R 1 . . H
H14B .2537 .8660 .5286 .084 Uiso calc R 1 . . H
H14C .2944 1.0098 .5131 .084 Uiso calc R 1 . . H
C15 .0085(3) .6876(3) .26291(16) .0577(6) Uani d . 1 . . C
H15A -.0102 .6162 .3012 .087 Uiso calc R 1 . . H
H15B -.0129 .6643 .2028 .087 Uiso calc R 1 . . H
H15C -.0511 .7585 .2802 .087 Uiso calc R 1 . . H

loop_
_atom_site_aniso_label
_atom_site_aniso_U_11
_atom_site_aniso_U_22
_atom_site_aniso_U_33
_atom_site_aniso_U_12
_atom_site_aniso_U_13
_atom_site_aniso_U_23
O1 .0715(10) .0304(7) .0735(10) -.0018(7) -.0253(8) -.0044(7)
O2 .0971(14) .0308(8) .1149(17) .0011(8) -.0369(13) .0002(9)
O3 .0477(7) .0342(6) .0419(7) -.0009(5) .0015(5) .0019(5)
O4 .0746(11) .0612(10) .0484(9) .0130(8) -.0114(8) -.0124(8)
O5 .0526(9) .0334(7) .1056(14) -.0063(7) .0076(9) .0059(8)
C1 .0526(10) .0291(8) .0528(11) .0048(8) .0053(9) .0040(8)
C2 .0815(16) .0440(11) .0575(13) -.0012(11) .0160(12) .0131(10)
C3 .0792(16) .0485(12) .0466(11) .0099(11) .0054(11) .0134(9)
C4 .0507(10) .0430(10) .0372(9) .0076(9) -.0007(8) .0035(8)
C5 .0489(10) .0395(9) .0413(9) .0042(8) -.0027(8) -.0017(8)
C6 .0462(10) .0287(8) .0519(10) -.0002(7) -.0058(8) -.0013(8)
C7 .0426(9) .0296(8) .0433(9) .0011(7) -.0013(7) .0036(7)
C8 .0502(10) .0351(9) .0468(10) .0001(8) -.0055(8) .0002(8)
C9 .0406(9) .0334(9) .0710(13) .0011(8) -.0032(9) -.0012(9)
C10 .0434(10) .0289(9) .0650(12) -.0009(7) .0018(9) .0013(9)
C11 .0480(10) .0323(9) .0527(11) .0002(8) .0001(8) .0083(8)
C12 .0567(12) .0332(10) .0732(14) -.0024(8) -.0126(11) .0050(9)
C13 .0640(13) .0438(11) .0625(13) .0024(11) -.0102(11) .0133(10)
C14 .0604(13) .0442(11) .0630(13) .0041(10) -.0052(10) -.0096(10)
C15 .0507(11) .0700(15) .0525(12) .0081(11) -.0086(10) .0035(11)

loop_
_atom_type_symbol
_atom_type_description
_atom_type_scat_dispersion_real
_atom_type_scat_dispersion_imag
_atom_type_scat_source
C C .0181 .0091 'International Tables Vol C Tables 4.2.6.8 and 6.1.1.4'
H H .0000 .0000 'International Tables Vol C Tables 4.2.6.8 and 6.1.1.4'
O O .0492 .0322 'International Tables Vol C Tables 4.2.6.8 and 6.1.1.4'

loop_
_geom_angle_atom_site_label_1
_geom_angle_atom_site_label_2
_geom_angle_atom_site_label_3
_geom_angle
C12 O1 C6 109.11(16)
C1 O3 C4 110.65(14)
C5 O4 H4O 107(2)
C10 O5 H5O 107(2)
O3 C1 C2 105.84(17)
O3 C1 C10 109.36(15)
C2 C1 C10 116.6(2)
O3 C1 H1 108.2
C2 C1 H1 108.2
C10 C1 H1 108.2
C3 C2 C1 102.71(19)
C3 C2 H2A 111.2
C1 C2 H2A 111.2
C3 C2 H2B 111.2
C1 C2 H2B 111.2
H2A C2 H2B 109.1
C2 C3 C4 103.34(18)
C2 C3 H3A 111.1
C4 C3 H3A 111.1
C2 C3 H3B 111.1
C4 C3 H3B 111.1
H3A C3 H3B 109.1
O3 C4 C15 108.58(17)
O3 C4 C3 104.68(17)
C15 C4 C3 113.16(19)
O3 C4 C5 106.71(15)
C15 C4 C5 112.40(19)
C3 C4 C5 110.79(17)
O4 C5 C4 107.00(17)
O4 C5 C6 113.33(16)
C4 C5 C6 110.16(16)
O4 C5 H5 108.8
C4 C5 H5 108.8
C6 C5 H5 108.8
O1 C6 C7 102.93(15)
O1 C6 C5 108.27(16)
C7 C6 C5 118.07(16)
O1 C6 H6 109.1
C7 C6 H6 109.1
C5 C6 H6 109.1
C8 C7 C11 115.53(16)
C8 C7 C6 116.88(16)
C11 C7 C6 99.78(15)
C8 C7 H7 108.0
C11 C7 H7 108.0
C6 C7 H7 108.0
C7 C8 C9 114.36(18)
C7 C8 H8A 108.7
C9 C8 H8A 108.7
C7 C8 H8B 108.7
C9 C8 H8B 108.7
H8A C8 H8B 107.6
C10 C9 C8 118.40(17)
C10 C9 H9A 107.7
C8 C9 H9A 107.7
C10 C9 H9B 107.7
C8 C9 H9B 107.7
H9A C9 H9B 107.1
O5 C10 C14 108.36(18)
O5 C10 C1 108.02(18)
C14 C10 C1 110.57(18)
O5 C10 C9 104.78(16)
C14 C10 C9 111.21(19)
C1 C10 C9 113.57(17)
C12 C11 C13 112.78(18)
C12 C11 C7 101.18(16)
C13 C11 C7 117.50(17)
C12 C11 H11 108.3
C13 C11 H11 108.3
C7 C11 H11 108.3
O2 C12 O1 120.3(2)
O2 C12 C11 129.2(2)
O1 C12 C11 110.44(17)
C11 C13 H13A 109.5
C11 C13 H13B 109.5
H13A C13 H13B 109.5
C11 C13 H13C 109.5
H13A C13 H13C 109.5
H13B C13 H13C 109.5
C10 C14 H14A 109.5
C10 C14 H14B 109.5
H14A C14 H14B 109.5
C10 C14 H14C 109.5
H14A C14 H14C 109.5
H14B C14 H14C 109.5
C4 C15 H15A 109.5
C4 C15 H15B 109.5
H15A C15 H15B 109.5
C4 C15 H15C 109.5
H15A C15 H15C 109.5
H15B C15 H15C 109.5

loop_
_geom_bond_atom_site_label_1
_geom_bond_atom_site_label_2
_geom_bond_site_symmetry_2
_geom_bond_distance
_geom_bond_publ_flag
O1 C12 . 1.346(3) ?
O1 C6 . 1.465(2) ?
O2 C12 . 1.203(3) ?
O3 C1 . 1.439(2) ?
O3 C4 . 1.450(2) ?
O4 C5 . 1.413(2) ?
O4 H4O . .90(4) ?
O5 C10 . 1.449(2) ?
O5 H5O . .92(4) ?
C1 C2 . 1.523(3) ?
C1 C10 . 1.534(3) ?
C1 H1 . .9800 ?
C2 C3 . 1.511(4) ?
C2 H2A . .9700 ?
C2 H2B . .9700 ?
C3 C4 . 1.522(3) ?
C3 H3A . .9700 ?
C3 H3B . .9700 ?
C4 C15 . 1.514(3) ?
C4 C5 . 1.539(3) ?
C5 C6 . 1.548(3) ?
C5 H5 . .9800 ?
C6 C7 . 1.535(3) ?
C6 H6 . .9800 ?
C7 C8 . 1.528(3) ?
C7 C11 . 1.534(2) ?
C7 H7 . .9800 ?
C8 C9 . 1.544(3) ?
C8 H8A . .9700 ?
C8 H8B . .9700 ?
C9 C10 . 1.534(3) ?
C9 H9A . .9700 ?
C9 H9B . .9700 ?
C10 C14 . 1.526(3) ?
C11 C12 . 1.495(3) ?
C11 C13 . 1.515(3) ?
C11 H11 . .9800 ?
C13 H13A . .9600 ?
C13 H13B . .9600 ?
C13 H13C . .9600 ?
C14 H14A . .9600 ?
C14 H14B . .9600 ?
C14 H14C . .9600 ?
C15 H15A . .9600 ?
C15 H15B . .9600 ?
C15 H15C . .9600 ?

loop_
_geom_hbond_atom_site_label_D
_geom_hbond_atom_site_label_H
_geom_hbond_atom_site_label_A
_geom_hbond_site_symmetry_A
_geom_hbond_distance_DH
_geom_hbond_distance_HA
_geom_hbond_distance_DA
_geom_hbond_angle_DHA
O4 H4O O5 4_645 .90(4) 2.06(4) 2.895(3) 154(3)
O5 H5O O2 1_565 .92(4) 1.94(4) 2.821(2) 160(3)

loop_
_geom_torsion_atom_site_label_1
_geom_torsion_atom_site_label_2
_geom_torsion_atom_site_label_3
_geom_torsion_atom_site_label_4
_geom_torsion
_geom_torsion_publ_flag
C4 O3 C1 C2 -9.1(2) yes
C4 O3 C1 C10 -135.49(16) ?
O3 C1 C2 C3 27.9(2) yes
C10 C1 C2 C3 149.75(18) yes
C1 C2 C3 C4 -35.5(2) yes
C1 O3 C4 C15 -134.60(18) ?
C1 O3 C4 C3 -13.5(2) yes
C1 O3 C4 C5 104.03(17) ?
C2 C3 C4 O3 30.6(2) yes
C2 C3 C4 C15 148.6(2) ?
C2 C3 C4 C5 -84.1(2) yes
O3 C4 C5 O4 169.53(16) ?
C15 C4 C5 O4 50.6(2) ?
C3 C4 C5 O4 -77.1(2) ?
O3 C4 C5 C6 45.9(2) ?
C15 C4 C5 C6 -73.0(2) ?
C3 C4 C5 C6 159.33(18) yes
C12 O1 C6 C7 25.4(2) yes
C12 O1 C6 C5 151.16(19) ?
O4 C5 C6 O1 18.0(2) ?
C4 C5 C6 O1 137.79(18) ?
O4 C5 C6 C7 134.27(19) ?
C4 C5 C6 C7 -105.9(2) yes
O1 C6 C7 C8 -163.68(17) ?
C5 C6 C7 C8 77.2(2) yes
O1 C6 C7 C11 -38.4(2) yes
C5 C6 C7 C11 -157.55(16) ?
C11 C7 C8 C9 157.72(17) ?
C6 C7 C8 C9 -85.3(2) yes
C7 C8 C9 C10 123.2(2) yes
O3 C1 C10 O5 162.79(15) ?
C2 C1 C10 O5 42.8(2) ?
O3 C1 C10 C14 -78.8(2) ?
C2 C1 C10 C14 161.21(19) ?
O3 C1 C10 C9 47.0(2) ?
C2 C1 C10 C9 -73.0(2) yes
C8 C9 C10 O5 167.66(19) ?
C8 C9 C10 C14 50.8(3) ?
C8 C9 C10 C1 -74.7(3) yes
C8 C7 C11 C12 163.36(17) ?
C6 C7 C11 C12 37.16(19) yes
C8 C7 C11 C13 -73.4(2) ?
C6 C7 C11 C13 160.37(19) ?
C6 O1 C12 O2 -179.0(3) ?
C6 O1 C12 C11 -.7(3) yes
C13 C11 C12 O2 27.5(4) ?
C7 C11 C12 O2 153.9(3) ?
C13 C11 C12 O1 -150.6(2) ?
C7 C11 C12 O1 -24.2(2) yes

loop_
_cod_related_entry_id
_cod_related_entry_database
_cod_related_entry_code
1 ChemSpider 9510039
